data_7135241
loop_
_publ_author_name
'Rajput, Sagrika'
'PADHAN, SMRUTIRANI'
'M T, Nithya'
'Mukhopadhyay, Sayantan'
'Nembenna, Sharanappa'

_publ_section_title
;
 Nickel-Catalyzed Dehydrogenative Zn--Zn Coupling to a Zn(I) Dimer and Its
 Reactivity
;
_journal_name_full 'Chemical Communications'
_journal_paper_doi 10.1039/D5CC06233K
_journal_year 2025
_chemical_formula_moiety 'C56 H75 N5 S Zn, C6 H6'
_chemical_formula_sum 'C62 H81 N5 S Zn'
_chemical_formula_weight 993.74
_space_group_crystal_system triclinic
_space_group_IT_number 2
_space_group_name_Hall '-P 1'
_space_group_name_H-M_alt 'P -1'
_atom_sites_solution_hydrogens geom
_atom_sites_solution_primary iterative
_audit_creation_date 2025-11-21
_audit_creation_method
;
Olex2 1.5-ac5-021
(compiled 2022.02.15 svn.rf212a0ae for Rigaku Oxford Diffraction, GUI svn.r6439)
;
_audit_update_record
;
2025-11-21 deposited with the CCDC.	2025-11-26 downloaded from the CCDC.
;
_cell_angle_alpha 100.512(2)
_cell_angle_beta 92.232(2)
_cell_angle_gamma 96.334(2)
_cell_formula_units_Z 2
_cell_length_a 13.5911(3)
_cell_length_b 14.3769(4)
_cell_length_c 15.0900(3)
_cell_measurement_reflns_used 27596
_cell_measurement_temperature 100.00(10)
_cell_measurement_theta_max 68.6650
_cell_measurement_theta_min 2.9850
_cell_volume 2876.10(12)
_computing_molecular_graphics 'Olex2 1.5-ac5-021 (Dolomanov et al., 2009)'
_computing_publication_material 'Olex2 1.5-ac5-021 (Dolomanov et al., 2009)'
_computing_structure_refinement 'SHELXL 2014/7 (Sheldrick, 2015)'
_computing_structure_solution 'olex2.solve 1.5-ac5-021 (Bourhis et al., 2015)'
_diffrn_ambient_temperature 100.00(10)
_diffrn_measured_fraction_theta_full 0.999
_diffrn_measured_fraction_theta_max 0.999
_diffrn_measurement_device_type 'SuperNova, Dual, Cu at home/near, Pilatus 200K'
_diffrn_radiation_type CuK\a
_diffrn_radiation_wavelength 1.54184
_diffrn_reflns_av_unetI/netI 0.0319
_diffrn_reflns_Laue_measured_fraction_full 0.999
_diffrn_reflns_Laue_measured_fraction_max 0.999
_diffrn_reflns_limit_h_max 16
_diffrn_reflns_limit_h_min -16
_diffrn_reflns_limit_k_max 16
_diffrn_reflns_limit_k_min -17
_diffrn_reflns_limit_l_max 17
_diffrn_reflns_limit_l_min 0
_diffrn_reflns_number 10137
_diffrn_reflns_point_group_measured_fraction_full 0.999
_diffrn_reflns_point_group_measured_fraction_max 0.999
_diffrn_reflns_theta_full 66.601
_diffrn_reflns_theta_max 66.601
_diffrn_reflns_theta_min 3.911
_exptl_absorpt_coefficient_mu 1.234
_exptl_absorpt_correction_T_max 1.00000
_exptl_absorpt_correction_T_min 0.90167
_exptl_absorpt_correction_type multi-scan
_exptl_absorpt_process_details
;
CrysAlisPro 1.171.42.49 (Rigaku Oxford Diffraction, 2022)
Empirical absorption correction using spherical harmonics,
implemented in SCALE3 ABSPACK scaling algorithm.
;
_exptl_crystal_colour 'metallic light colourless'
_exptl_crystal_colour_lustre metallic
_exptl_crystal_colour_modifier light
_exptl_crystal_colour_primary colourless
_exptl_crystal_density_diffrn 1.147
_exptl_crystal_description block
_exptl_crystal_F_000 1068
_exptl_crystal_size_max 0.2
_exptl_crystal_size_mid 0.18
_exptl_crystal_size_min 0.17
_refine_diff_density_max 1.812
_refine_diff_density_min -0.857
_refine_diff_density_rms 0.103
_refine_ls_extinction_method none
_refine_ls_goodness_of_fit_ref 1.180
_refine_ls_hydrogen_treatment constr
_refine_ls_matrix_type full
_refine_ls_number_parameters 670
_refine_ls_number_reflns 10137
_refine_ls_number_restraints 138
_refine_ls_restrained_S_all 1.174
_refine_ls_R_factor_all 0.0886
_refine_ls_R_factor_gt 0.0861
_refine_ls_shift/su_max 0.000
_refine_ls_shift/su_mean 0.000
_refine_ls_structure_factor_coef Fsqd
_refine_ls_weighting_details 'w=1/[\s^2^(Fo^2^)+(0.1216P)^2^+14.1164P] where P=(Fo^2^+2Fc^2^)/3'
_refine_ls_weighting_scheme calc
_refine_ls_wR_factor_gt 0.2664
_refine_ls_wR_factor_ref 0.2699
_reflns_Friedel_coverage 0.000
_reflns_number_gt 9702
_reflns_number_total 10137
_reflns_threshold_expression 'I > 2\s(I)'
_cod_data_source_file d5cc06233k2.cif
_cod_data_source_block sn-sr-c8-121_auto
_cod_database_code 7135241
_shelx_shelxl_version_number 2014/7
_shelx_space_group_comment
;
The symmetry employed for this shelxl refinement is uniquely defined
by the following loop, which should always be used as a source of
symmetry information in preference to the above space-group names.
They are only intended as comments.
;
_shelx_estimated_absorpt_t_max 0.818
_shelx_estimated_absorpt_t_min 0.790
_olex2_refinement_description
;
1. Twinned data refinement
 Scales: 0.90979
 0.09021
2. Uiso/Uaniso restraints and constraints
C6 \\sim C5 \\sim C4 \\sim C9 \\sim C8 \\sim C7 \\sim C8A \\sim C7A \\sim C6A
\\sim C5A \\sim C4A \\sim C9A: within 2A with sigma of 0.01 and sigma for
terminal atoms of 0.02 within 2A
3. Others
 Sof(C8A)=Sof(H8AA)=Sof(C7A)=Sof(H7AA)=Sof(C6A)=Sof(H6AA)=Sof(C5A)=Sof(H5AA)=
 Sof(C4A)=Sof(H4AA)=Sof(C9A)=Sof(H9AA)=1-FVAR(1)
 Sof(C6)=Sof(H6A)=Sof(C5)=Sof(H5A)=Sof(C4)=Sof(H4A)=Sof(C9)=Sof(H9A)=Sof(C8)=
 Sof(H8A)=Sof(C7)=Sof(H7A)=FVAR(1)
4.a Ternary CH refined with riding coordinates:
 C00E(H00E), C00P(H00P), C00R(H00R), C00S(H00S), C011(H011), C013(H013),
 C018(H018), C01K(H2)
4.b Aromatic/amide H refined with riding coordinates:
 N4(H4), N5(H5), C00D(H00D), C00K(H00K), C00L(H00L), C00N(H00N), C00Q(H00Q),
 C00V(H00V), C00X(H00X), C016(H016), C019(H019), C01B(H01S), C01C(H01T),
 C01E(H01X), C01F(H01Y), C01G(H01Z), C01H(H01), C01L(H3), C01N(H7), C6(H6A),
 C5(H5A), C4(H4A), C9(H9A), C8(H8A), C7(H7A), C8A(H8AA), C7A(H7AA), C6A(H6AA),
 C5A(H5AA), C4A(H4AA), C9A(H9AA)
4.c Fitted hexagon refined as free rotating group:
 C6(C5,C4,C9,C8,C7), C8A(C7A,C6A,C5A,C4A,C9A)
4.d Idealised Me refined as rotating group:
 C00O(H00A,H00B,H00C), C00W(H00F,H00G,H00H), C00Z(H00I,H00J,H00M), C010(H01A,
 H01B,H01C), C012(H01D,H01E,H01F), C014(H01G,H01H,H01I), C015(H01J,H01K,H01L),
 C017(H01M,H01N,H01O), C01A(H01P,H01Q,H01R), C01D(H01U,H01V,H01W), C01I(H1,H,
 HA), C01M(H6,HB,HC), C01O(H8,HD,HE), C01P(H9,HF,HG), C01Q(H10,HH,HI), C01R(H11,
 HJ,HK)
;
_olex2_submission_special_instructions 'No special instructions were received'

loop_
_space_group_symop_operation_xyz
'x, y, z'
'-x, -y, -z'

loop_
_atom_site_label
_atom_site_type_symbol
_atom_site_fract_x
_atom_site_fract_y
_atom_site_fract_z
_atom_site_U_iso_or_equiv
_atom_site_adp_type
_atom_site_occupancy
_atom_site_site_symmetry_order
_atom_site_calc_flag
_atom_site_refinement_flags_posn
_atom_site_refinement_flags_adp
_atom_site_refinement_flags_occupancy
_atom_site_disorder_assembly
_atom_site_disorder_group
Zn1 Zn 0.72153(5) 0.62371(5) 0.18955(5) 0.0197(2) Uani 1 1 d . . . . .
S1 S 0.73849(11) 0.47018(10) 0.15360(11) 0.0325(4) Uani 1 1 d . . . . .
N3 N 0.7385(3) 0.8504(3) 0.2259(3) 0.0152(8) Uani 1 1 d . . . . .
N2 N 0.8215(3) 0.7186(3) 0.1625(3) 0.0181(8) Uani 1 1 d . . . . .
N4 N 0.6208(3) 0.8585(3) 0.3304(3) 0.0163(8) Uani 1 1 d . . . . .
H4 H 0.5755 0.8279 0.3580 0.020 Uiso 1 1 calc R U . . .
N5 N 0.8562(3) 0.8667(3) 0.1236(3) 0.0170(8) Uani 1 1 d . . . . .
H5 H 0.8976 0.8391 0.0869 0.020 Uiso 1 1 calc R U . . .
N1 N 0.6342(3) 0.7101(3) 0.2450(3) 0.0175(8) Uani 1 1 d . . . . .
C008 C 0.8533(4) 0.9661(3) 0.1254(3) 0.0163(9) Uani 1 1 d . . . . .
C009 C 0.7679(3) 0.9995(4) 0.0946(3) 0.0162(9) Uani 1 1 d . . . . .
C1 C 0.6671(3) 0.8038(3) 0.2648(3) 0.0152(9) Uani 1 1 d . . . . .
C00B C 0.9417(3) 1.0276(4) 0.1537(3) 0.0183(10) Uani 1 1 d . . . . .
C00C C 0.5399(4) 0.6796(4) 0.2773(4) 0.0202(10) Uani 1 1 d . . . . .
C00D C 0.9418(4) 1.1238(4) 0.1521(3) 0.0235(11) Uani 1 1 d . . . . .
H00D H 1.0007 1.1661 0.1707 0.028 Uiso 1 1 calc R U . . .
C00E C 0.6750(4) 0.9341(4) 0.0550(3) 0.0180(10) Uani 1 1 d . . . . .
H00E H 0.6842 0.8679 0.0626 0.022 Uiso 1 1 calc R U . . .
C00F C 0.9059(4) 0.6906(3) 0.1134(3) 0.0187(10) Uani 1 1 d . . . . .
C00G C 0.6372(4) 0.9593(4) 0.3592(3) 0.0173(10) Uani 1 1 d . . . . .
C00H C 0.7289(4) 1.0035(4) 0.4006(3) 0.0186(10) Uani 1 1 d . . . . .
C00I C 0.5566(4) 1.0112(4) 0.3500(3) 0.0182(10) Uani 1 1 d . . . . .
C2 C 0.8030(3) 0.8093(3) 0.1715(3) 0.0151(9) Uani 1 1 d . . . . .
C00K C 0.7716(4) 1.0969(4) 0.0951(3) 0.0202(10) Uani 1 1 d . . . . .
H00K H 0.7141 1.1214 0.0754 0.024 Uiso 1 1 calc R U . . .
C00L C 0.8572(4) 1.1592(4) 0.1238(4) 0.0246(11) Uani 1 1 d . . . . .
H00L H 0.8579 1.2254 0.1241 0.029 Uiso 1 1 calc R U . . .
C00M C 0.8959(4) 0.6588(3) 0.0191(4) 0.0210(10) Uani 1 1 d . . . . .
C00N C 0.5710(4) 1.1092(4) 0.3797(3) 0.0232(11) Uani 1 1 d . . . . .
H00N H 0.5173 1.1453 0.3746 0.028 Uiso 1 1 calc R U . . .
C00O C 0.3905(4) 1.0216(4) 0.2696(4) 0.0290(12) Uani 1 1 d . . . . .
H00A H 0.3301 0.9826 0.2406 0.043 Uiso 1 1 calc R U . . .
H00B H 0.4267 1.0504 0.2245 0.043 Uiso 1 1 calc R U . . .
H00C H 0.3726 1.0720 0.3171 0.043 Uiso 1 1 calc R U . . .
C00P C 0.8115(4) 0.9472(4) 0.4223(3) 0.0226(11) Uani 1 1 d . . . . .
H00P H 0.7946 0.8804 0.3884 0.027 Uiso 1 1 calc R U . . .
C00Q C 0.7401(4) 1.1024(4) 0.4272(4) 0.0256(11) Uani 1 1 d . . . . .
H00Q H 0.8023 1.1344 0.4532 0.031 Uiso 1 1 calc R U . . .
C00R C 1.0346(4) 0.9876(4) 0.1810(3) 0.0212(10) Uani 1 1 d . . . . .
H00R H 1.0138 0.9353 0.2143 0.025 Uiso 1 1 calc R U . . .
C00S C 0.4561(4) 0.9589(4) 0.3112(3) 0.0209(10) Uani 1 1 d . . . . .
H00S H 0.4687 0.9055 0.2621 0.025 Uiso 1 1 calc R U . . .
C00T C 0.9980(4) 0.6960(4) 0.1630(4) 0.0255(11) Uani 1 1 d . . . . .
C00U C 0.4545(4) 0.6763(4) 0.2203(4) 0.0244(11) Uani 1 1 d . . . . .
C00V C 0.9799(4) 0.6293(4) -0.0245(4) 0.0286(12) Uani 1 1 d . . . . .
H00V H 0.9747 0.6062 -0.0878 0.034 Uiso 1 1 calc R U . . .
C00W C 1.0869(4) 0.9440(4) 0.0974(4) 0.0280(12) Uani 1 1 d . . . . .
H00F H 1.1050 0.9930 0.0616 0.042 Uiso 1 1 calc R U . . .
H00G H 1.0421 0.8919 0.0607 0.042 Uiso 1 1 calc R U . . .
H00H H 1.1469 0.9192 0.1168 0.042 Uiso 1 1 calc R U . . .
C00X C 0.6624(4) 1.1552(4) 0.4166(4) 0.0280(12) Uani 1 1 d . . . . .
H00X H 0.6718 1.2226 0.4346 0.034 Uiso 1 1 calc R U . . .
C00Y C 0.5349(4) 0.6504(4) 0.3612(4) 0.0261(11) Uani 1 1 d . . . . .
C00Z C 0.5835(4) 0.9631(4) 0.1047(4) 0.0242(11) Uani 1 1 d . . . . .
H00I H 0.5942 0.9617 0.1691 0.036 Uiso 1 1 calc R U . . .
H00J H 0.5252 0.9185 0.0794 0.036 Uiso 1 1 calc R U . . .
H00M H 0.5727 1.0277 0.0975 0.036 Uiso 1 1 calc R U . . .
C010 C 0.4904(5) 0.6285(5) 0.0562(4) 0.0348(13) Uani 1 1 d . . . . .
H01A H 0.5510 0.6053 0.0766 0.052 Uiso 1 1 calc R U . . .
H01B H 0.5020 0.6533 0.0007 0.052 Uiso 1 1 calc R U . . .
H01C H 0.4364 0.5759 0.0444 0.052 Uiso 1 1 calc R U . . .
C011 C 0.4622(4) 0.7083(4) 0.1298(4) 0.0263(12) Uani 1 1 d . . . . .
H011 H 0.5168 0.7623 0.1374 0.032 Uiso 1 1 calc R U . . .
C012 C 0.8179(4) 0.9434(4) 0.5227(4) 0.0286(12) Uani 1 1 d . . . . .
H01D H 0.8709 0.9058 0.5354 0.043 Uiso 1 1 calc R U . . .
H01E H 0.7546 0.9138 0.5394 0.043 Uiso 1 1 calc R U . . .
H01F H 0.8323 1.0083 0.5579 0.043 Uiso 1 1 calc R U . . .
C013 C 0.7990(4) 0.6561(4) -0.0355(4) 0.0244(11) Uani 1 1 d . . . . .
H013 H 0.7488 0.6789 0.0074 0.029 Uiso 1 1 calc R U . . .
C014 C 1.1087(4) 1.0612(5) 0.2437(4) 0.0303(12) Uani 1 1 d . . . . .
H01G H 1.1615 1.0290 0.2666 0.045 Uiso 1 1 calc R U . . .
H01H H 1.0743 1.0929 0.2944 0.045 Uiso 1 1 calc R U . . .
H01I H 1.1376 1.1086 0.2100 0.045 Uiso 1 1 calc R U . . .
C015 C 0.6580(4) 0.9338(4) -0.0462(3) 0.0247(11) Uani 1 1 d . . . . .
H01J H 0.6482 0.9980 -0.0551 0.037 Uiso 1 1 calc R U . . .
H01K H 0.5990 0.8895 -0.0704 0.037 Uiso 1 1 calc R U . . .
H01L H 0.7158 0.9134 -0.0778 0.037 Uiso 1 1 calc R U . . .
C016 C 1.0783(4) 0.6660(4) 0.1153(4) 0.0317(13) Uani 1 1 d . . . . .
H016 H 1.1405 0.6681 0.1469 0.038 Uiso 1 1 calc R U . . .
C017 C 0.9112(4) 0.9861(5) 0.3918(4) 0.0327(13) Uani 1 1 d . . . . .
H01M H 0.9316 1.0504 0.4265 0.049 Uiso 1 1 calc R U . . .
H01N H 0.9047 0.9886 0.3274 0.049 Uiso 1 1 calc R U . . .
H01O H 0.9612 0.9444 0.4020 0.049 Uiso 1 1 calc R U . . .
C018 C 0.6266(5) 0.6553(4) 0.4235(4) 0.0320(13) Uani 1 1 d . . . . .
H018 H 0.6830 0.6899 0.3976 0.038 Uiso 1 1 calc R U . . .
C019 C 1.0689(4) 0.6332(4) 0.0224(4) 0.0325(13) Uani 1 1 d . . . . .
H019 H 1.1247 0.6134 -0.0087 0.039 Uiso 1 1 calc R U . . .
C01A C 0.4008(4) 0.9149(4) 0.3831(4) 0.0263(11) Uani 1 1 d . . . . .
H01P H 0.3879 0.9656 0.4326 0.039 Uiso 1 1 calc R U . . .
H01Q H 0.4414 0.8714 0.4064 0.039 Uiso 1 1 calc R U . . .
H01R H 0.3377 0.8795 0.3561 0.039 Uiso 1 1 calc R U . . .
C01B C 0.4410(5) 0.6168(4) 0.3863(4) 0.0340(13) Uani 1 1 d . . . . .
H01S H 0.4353 0.5968 0.4427 0.041 Uiso 1 1 calc R U . . .
C01C C 0.3573(4) 0.6122(4) 0.3307(5) 0.0380(15) Uani 1 1 d . . . . .
H01T H 0.2946 0.5889 0.3489 0.046 Uiso 1 1 calc R U . . .
C01D C 0.8096(5) 0.7228(4) -0.1034(4) 0.0314(13) Uani 1 1 d . . . . .
H01U H 0.8303 0.7881 -0.0713 0.047 Uiso 1 1 calc R U . . .
H01V H 0.7458 0.7202 -0.1369 0.047 Uiso 1 1 calc R U . . .
H01W H 0.8596 0.7028 -0.1457 0.047 Uiso 1 1 calc R U . . .
C01E C 0.6468(5) 0.3089(4) 0.1902(4) 0.0321(13) Uani 1 1 d . . . . .
H01X H 0.7089 0.2863 0.1784 0.038 Uiso 1 1 calc R U . . .
C01F C 0.4788(5) 0.2817(4) 0.2318(4) 0.0333(13) Uani 1 1 d . . . . .
H01Y H 0.4257 0.2405 0.2480 0.040 Uiso 1 1 calc R U . . .
C01G C 0.4663(4) 0.3744(4) 0.2262(4) 0.0300(12) Uani 1 1 d . . . . .
H01Z H 0.4048 0.3976 0.2395 0.036 Uiso 1 1 calc R U . . .
C01H C 0.3639(4) 0.6414(4) 0.2483(4) 0.0316(13) Uani 1 1 d . . . . .
H01 H 0.3055 0.6375 0.2105 0.038 Uiso 1 1 calc R U . . .
C01I C 0.7604(5) 0.5544(4) -0.0830(4) 0.0326(13) Uani 1 1 d . . . . .
H1 H 0.6973 0.5547 -0.1167 0.049 Uiso 1 1 calc R U . . .
H H 0.7502 0.5137 -0.0379 0.049 Uiso 1 1 calc R U . . .
HA H 0.8089 0.5298 -0.1248 0.049 Uiso 1 1 calc R U . . .
C3 C 0.6343(4) 0.4021(4) 0.1840(4) 0.0283(12) Uani 1 1 d . . . . .
C01K C 1.0072(4) 0.7303(5) 0.2642(4) 0.0342(13) Uani 1 1 d . . . . .
H2 H 0.9583 0.7771 0.2792 0.041 Uiso 1 1 calc R U . . .
C01L C 0.5440(4) 0.4341(4) 0.2011(4) 0.0323(13) Uani 1 1 d . . . . .
H3 H 0.5344 0.4973 0.1957 0.039 Uiso 1 1 calc R U . . .
C01M C 1.1097(5) 0.7808(5) 0.3000(5) 0.0418(16) Uani 1 1 d . . . . .
H6 H 1.1077 0.8091 0.3640 0.063 Uiso 1 1 calc R U . . .
HB H 1.1290 0.8310 0.2658 0.063 Uiso 1 1 calc R U . . .
HC H 1.1581 0.7347 0.2931 0.063 Uiso 1 1 calc R U . . .
C01N C 0.5700(5) 0.2489(4) 0.2134(4) 0.0365(14) Uani 1 1 d . . . . .
H7 H 0.5792 0.1851 0.2169 0.044 Uiso 1 1 calc R U . . .
C01O C 0.6148(6) 0.7111(6) 0.5185(5) 0.0505(18) Uani 1 1 d . . . . .
H8 H 0.6010 0.7757 0.5146 0.076 Uiso 1 1 calc R U . . .
HD H 0.6762 0.7143 0.5558 0.076 Uiso 1 1 calc R U . . .
HE H 0.5598 0.6789 0.5457 0.076 Uiso 1 1 calc R U . . .
C01P C 0.3678(5) 0.7443(5) 0.0966(5) 0.0386(15) Uani 1 1 d . . . . .
H9 H 0.3157 0.6905 0.0787 0.058 Uiso 1 1 calc R U . . .
HF H 0.3820 0.7747 0.0446 0.058 Uiso 1 1 calc R U . . .
HG H 0.3455 0.7908 0.1453 0.058 Uiso 1 1 calc R U . . .
C01Q C 0.6533(6) 0.5552(5) 0.4270(5) 0.0521(19) Uani 1 1 d . . . . .
H10 H 0.5972 0.5177 0.4479 0.078 Uiso 1 1 calc R U . . .
HH H 0.7114 0.5598 0.4688 0.078 Uiso 1 1 calc R U . . .
HI H 0.6683 0.5239 0.3665 0.078 Uiso 1 1 calc R U . . .
C01R C 0.9792(7) 0.6479(7) 0.3123(6) 0.066(3) Uani 1 1 d . . . . .
H11 H 1.0256 0.6004 0.2985 0.098 Uiso 1 1 calc R U . . .
HJ H 0.9117 0.6185 0.2917 0.098 Uiso 1 1 calc R U . . .
HK H 0.9822 0.6716 0.3776 0.098 Uiso 1 1 calc R U . . .
C6 C 0.9603(9) 1.3817(8) 0.3044(7) 0.081(3) Uani 0.580(8) 1 d G U P A 1
H6A H 0.9154 1.4079 0.2688 0.097 Uiso 0.580(8) 1 calc R U P A 1
C5 C 0.9246(7) 1.3178(9) 0.3578(8) 0.081(3) Uani 0.580(8) 1 d G U P A 1
H5A H 0.8552 1.3003 0.3587 0.098 Uiso 0.580(8) 1 calc R U P A 1
C4 C 0.9903(10) 1.2795(8) 0.4099(8) 0.080(3) Uani 0.580(8) 1 d G U P A 1
H4A H 0.9659 1.2359 0.4464 0.096 Uiso 0.580(8) 1 calc R U P A 1
C9 C 1.0918(9) 1.3052(8) 0.4087(7) 0.077(3) Uani 0.580(8) 1 d G U P A 1
H9A H 1.1368 1.2790 0.4443 0.093 Uiso 0.580(8) 1 calc R U P A 1
C8 C 1.1276(7) 1.3691(8) 0.3552(8) 0.074(3) Uani 0.580(8) 1 d G U P A 1
H8A H 1.1970 1.3866 0.3544 0.089 Uiso 0.580(8) 1 calc R U P A 1
C7 C 1.0618(9) 1.4074(7) 0.3031(7) 0.074(3) Uani 0.580(8) 1 d G U P A 1
H7A H 1.0862 1.4510 0.2666 0.089 Uiso 0.580(8) 1 calc R U P A 1
C8A C 0.9335(15) 1.4579(10) 0.4442(11) 0.088(5) Uani 0.420(8) 1 d G U P A -1
H8AA H 0.9142 1.5188 0.4673 0.105 Uiso 0.420(8) 1 calc R U P A -1
C7A C 0.8670(12) 1.3891(13) 0.3889(12) 0.086(3) Uani 0.420(8) 1 d G U P A -1
H7AA H 0.8023 1.4030 0.3743 0.103 Uiso 0.420(8) 1 calc R U P A -1
C6A C 0.8953(13) 1.3001(11) 0.3551(11) 0.084(3) Uani 0.420(8) 1 d G U P A -1
H6AA H 0.8499 1.2531 0.3174 0.101 Uiso 0.420(8) 1 calc R U P A -1
C5A C 0.9900(14) 1.2798(10) 0.3765(12) 0.080(3) Uani 0.420(8) 1 d G U P A -1
H5AA H 1.0094 1.2189 0.3534 0.096 Uiso 0.420(8) 1 calc R U P A -1
C4A C 1.0565(12) 1.3486(13) 0.4317(11) 0.086(3) Uani 0.420(8) 1 d G U P A -1
H4AA H 1.1213 1.3347 0.4464 0.103 Uiso 0.420(8) 1 calc R U P A -1
C9A C 1.0283(14) 1.4376(11) 0.4655(10) 0.091(5) Uani 0.420(8) 1 d G U P A -1
H9AA H 1.0737 1.4846 0.5033 0.109 Uiso 0.420(8) 1 calc R U P A -1

loop_
_atom_site_aniso_label
_atom_site_aniso_U_11
_atom_site_aniso_U_22
_atom_site_aniso_U_33
_atom_site_aniso_U_23
_atom_site_aniso_U_13
_atom_site_aniso_U_12
Zn1 0.0170(4) 0.0179(4) 0.0250(4) 0.0049(3) 0.0055(3) 0.0024(3)
S1 0.0285(7) 0.0234(7) 0.0450(8) -0.0015(6) 0.0147(6) 0.0092(5)
N3 0.0133(19) 0.019(2) 0.0133(18) 0.0034(15) 0.0011(15) 0.0017(15)
N2 0.017(2) 0.020(2) 0.018(2) 0.0041(16) 0.0028(16) 0.0052(16)
N4 0.0132(19) 0.020(2) 0.0153(19) 0.0042(16) 0.0053(15) -0.0008(16)
N5 0.0141(19) 0.020(2) 0.018(2) 0.0044(16) 0.0042(15) 0.0043(16)
N1 0.0115(19) 0.022(2) 0.020(2) 0.0059(16) 0.0049(15) 0.0006(16)
C008 0.015(2) 0.020(2) 0.014(2) 0.0051(18) 0.0028(18) 0.0003(18)
C009 0.013(2) 0.025(3) 0.012(2) 0.0051(18) 0.0036(17) 0.0031(19)
C1 0.013(2) 0.022(2) 0.012(2) 0.0043(18) -0.0026(17) 0.0046(18)
C00B 0.011(2) 0.029(3) 0.015(2) 0.0052(19) 0.0017(18) -0.0002(19)
C00C 0.014(2) 0.018(2) 0.028(3) 0.003(2) 0.009(2) 0.0012(19)
C00D 0.018(2) 0.028(3) 0.023(3) 0.005(2) 0.001(2) -0.006(2)
C00E 0.015(2) 0.022(2) 0.018(2) 0.0062(19) -0.0020(18) 0.0019(19)
C00F 0.014(2) 0.015(2) 0.027(3) 0.0035(19) 0.0049(19) 0.0011(18)
C00G 0.018(2) 0.022(2) 0.012(2) 0.0044(18) 0.0016(18) 0.0024(19)
C00H 0.015(2) 0.027(3) 0.013(2) 0.0040(19) 0.0033(18) 0.000(2)
C00I 0.018(2) 0.024(3) 0.014(2) 0.0048(19) 0.0030(18) 0.0031(19)
C2 0.012(2) 0.021(2) 0.011(2) 0.0030(18) -0.0033(17) 0.0003(18)
C00K 0.018(2) 0.024(3) 0.020(2) 0.004(2) 0.0025(19) 0.004(2)
C00L 0.026(3) 0.022(3) 0.026(3) 0.006(2) 0.006(2) 0.002(2)
C00M 0.019(2) 0.017(2) 0.027(3) 0.003(2) 0.003(2) 0.0007(19)
C00N 0.026(3) 0.025(3) 0.021(2) 0.007(2) 0.005(2) 0.007(2)
C00O 0.021(3) 0.042(3) 0.026(3) 0.007(2) 0.001(2) 0.010(2)
C00P 0.015(2) 0.034(3) 0.018(2) 0.002(2) -0.0025(19) 0.003(2)
C00Q 0.022(3) 0.029(3) 0.023(3) 0.001(2) 0.002(2) -0.006(2)
C00R 0.014(2) 0.032(3) 0.019(2) 0.009(2) 0.0033(19) 0.002(2)
C00S 0.016(2) 0.029(3) 0.019(2) 0.005(2) 0.0013(19) 0.005(2)
C00T 0.021(3) 0.021(3) 0.033(3) 0.001(2) -0.003(2) 0.003(2)
C00U 0.019(3) 0.019(2) 0.033(3) 0.000(2) 0.001(2) 0.000(2)
C00V 0.026(3) 0.027(3) 0.030(3) -0.003(2) 0.010(2) 0.000(2)
C00W 0.016(2) 0.044(3) 0.025(3) 0.009(2) 0.005(2) 0.004(2)
C00X 0.034(3) 0.020(3) 0.028(3) 0.002(2) 0.005(2) 0.000(2)
C00Y 0.029(3) 0.022(3) 0.030(3) 0.007(2) 0.013(2) 0.006(2)
C00Z 0.016(2) 0.032(3) 0.026(3) 0.008(2) 0.003(2) 0.003(2)
C010 0.030(3) 0.040(3) 0.031(3) -0.001(3) -0.003(2) 0.002(3)
C011 0.018(3) 0.026(3) 0.031(3) 0.003(2) -0.005(2) -0.003(2)
C012 0.022(3) 0.042(3) 0.024(3) 0.010(2) 0.001(2) 0.008(2)
C013 0.023(3) 0.024(3) 0.025(3) 0.002(2) 0.001(2) 0.001(2)
C014 0.018(3) 0.045(3) 0.026(3) 0.008(2) -0.004(2) -0.001(2)
C015 0.021(3) 0.035(3) 0.017(3) 0.003(2) -0.001(2) 0.003(2)
C016 0.017(3) 0.032(3) 0.047(4) 0.007(3) 0.004(2) 0.007(2)
C017 0.017(3) 0.053(4) 0.028(3) 0.009(3) 0.002(2) 0.003(2)
C018 0.038(3) 0.037(3) 0.026(3) 0.015(2) 0.010(2) 0.008(3)
C019 0.021(3) 0.029(3) 0.047(4) 0.002(3) 0.014(2) 0.006(2)
C01A 0.018(3) 0.036(3) 0.025(3) 0.007(2) 0.006(2) 0.003(2)
C01B 0.034(3) 0.031(3) 0.041(3) 0.016(3) 0.018(3) 0.003(2)
C01C 0.025(3) 0.033(3) 0.058(4) 0.012(3) 0.022(3) 0.001(2)
C01D 0.034(3) 0.029(3) 0.030(3) 0.007(2) -0.004(2) 0.000(2)
C01E 0.037(3) 0.026(3) 0.035(3) 0.008(2) 0.009(3) 0.007(2)
C01F 0.035(3) 0.028(3) 0.036(3) 0.008(2) 0.006(3) -0.003(2)
C01G 0.026(3) 0.031(3) 0.033(3) 0.006(2) 0.003(2) 0.002(2)
C01H 0.020(3) 0.024(3) 0.049(4) 0.001(2) 0.006(2) 0.001(2)
C01I 0.032(3) 0.028(3) 0.035(3) 0.005(2) -0.004(2) -0.006(2)
C3 0.031(3) 0.026(3) 0.027(3) 0.004(2) 0.006(2) 0.000(2)
C01K 0.025(3) 0.048(4) 0.030(3) 0.007(3) -0.007(2) 0.010(3)
C01L 0.028(3) 0.028(3) 0.042(3) 0.010(3) 0.005(3) 0.004(2)
C01M 0.034(3) 0.047(4) 0.041(4) -0.001(3) -0.013(3) 0.010(3)
C01N 0.047(4) 0.024(3) 0.043(4) 0.013(3) 0.013(3) 0.009(3)
C01O 0.060(5) 0.060(5) 0.030(3) 0.002(3) 0.005(3) 0.011(4)
C01P 0.026(3) 0.040(3) 0.048(4) 0.009(3) -0.014(3) 0.002(3)
C01Q 0.068(5) 0.044(4) 0.049(4) 0.017(3) -0.010(4) 0.019(4)
C01R 0.064(5) 0.083(6) 0.050(5) 0.032(4) -0.018(4) -0.019(5)
C6 0.110(7) 0.068(6) 0.059(5) -0.006(5) 0.006(6) 0.009(6)
C5 0.110(7) 0.066(5) 0.060(5) -0.004(5) 0.007(5) -0.001(5)
C4 0.111(6) 0.060(5) 0.065(6) 0.001(5) 0.013(5) 0.003(5)
C9 0.107(7) 0.054(6) 0.066(6) 0.000(5) 0.008(6) 0.005(5)
C8 0.099(7) 0.061(6) 0.060(6) 0.004(5) 0.012(6) 0.009(6)
C7 0.102(8) 0.064(7) 0.051(6) -0.004(5) 0.013(6) 0.008(6)
C8A 0.130(9) 0.072(8) 0.058(8) 0.003(7) 0.019(8) 0.010(8)
C7A 0.116(7) 0.074(6) 0.063(6) 0.001(5) 0.012(6) 0.008(6)
C6A 0.113(7) 0.069(6) 0.062(5) 0.000(5) 0.009(6) 0.002(5)
C5A 0.112(7) 0.060(5) 0.063(6) 0.000(5) 0.010(6) 0.006(5)
C4A 0.113(7) 0.072(6) 0.067(6) 0.004(5) 0.004(6) 0.000(5)
C9A 0.125(9) 0.083(8) 0.055(8) 0.001(7) 0.008(8) -0.008(8)

loop_
_atom_type_symbol
_atom_type_description
_atom_type_scat_dispersion_real
_atom_type_scat_dispersion_imag
_atom_type_scat_source
C C 0.0181 0.0091 'International Tables Vol C Tables 4.2.6.8 and 6.1.1.4'
H H 0.0000 0.0000 'International Tables Vol C Tables 4.2.6.8 and 6.1.1.4'
N N 0.0311 0.0180 'International Tables Vol C Tables 4.2.6.8 and 6.1.1.4'
S S 0.3331 0.5567 'International Tables Vol C Tables 4.2.6.8 and 6.1.1.4'
Zn Zn -1.5491 0.6778 'International Tables Vol C Tables 4.2.6.8 and 6.1.1.4'

loop_
_geom_angle_atom_site_label_1
_geom_angle_atom_site_label_2
_geom_angle_atom_site_label_3
_geom_angle
_geom_angle_site_symmetry_1
_geom_angle_site_symmetry_3
_geom_angle_publ_flag
N2 Zn1 S1 120.70(13) . . ?
N1 Zn1 S1 142.38(13) . . ?
N1 Zn1 N2 96.93(17) . . ?
C3 S1 Zn1 109.8(2) . . ?
C1 N3 C2 125.0(4) . . ?
C00F N2 Zn1 120.5(3) . . ?
C2 N2 Zn1 119.7(3) . . ?
C2 N2 C00F 118.3(4) . . ?
C1 N4 H4 116.2 . . ?
C1 N4 C00G 127.6(4) . . ?
C00G N4 H4 116.2 . . ?
C008 N5 H5 115.9 . . ?
C2 N5 H5 115.9 . . ?
C2 N5 C008 128.2(4) . . ?
C1 N1 Zn1 118.5(3) . . ?
C1 N1 C00C 117.5(4) . . ?
C00C N1 Zn1 123.5(3) . . ?
C009 C008 N5 120.8(4) . . ?
C009 C008 C00B 121.7(5) . . ?
C00B C008 N5 117.3(4) . . ?
C008 C009 C00E 123.1(4) . . ?
C00K C009 C008 117.7(4) . . ?
C00K C009 C00E 119.1(4) . . ?
N3 C1 N4 115.7(4) . . ?
N3 C1 N1 127.4(4) . . ?
N1 C1 N4 116.9(4) . . ?
C008 C00B C00R 120.1(5) . . ?
C00D C00B C008 118.3(5) . . ?
C00D C00B C00R 121.5(4) . . ?
C00U C00C N1 117.7(5) . . ?
C00Y C00C N1 120.5(5) . . ?
C00Y C00C C00U 121.7(5) . . ?
C00B C00D H00D 119.4 . . ?
C00B C00D C00L 121.1(5) . . ?
C00L C00D H00D 119.4 . . ?
C009 C00E H00E 108.2 . . ?
C009 C00E C00Z 111.1(4) . . ?
C009 C00E C015 111.2(4) . . ?
C00Z C00E H00E 108.2 . . ?
C015 C00E H00E 108.2 . . ?
C015 C00E C00Z 109.9(4) . . ?
C00M C00F N2 120.3(4) . . ?
C00M C00F C00T 121.6(5) . . ?
C00T C00F N2 118.0(5) . . ?
C00H C00G N4 120.5(4) . . ?
C00H C00G C00I 121.8(5) . . ?
C00I C00G N4 117.6(4) . . ?
C00G C00H C00P 122.3(5) . . ?
C00Q C00H C00G 117.6(5) . . ?
C00Q C00H C00P 120.0(5) . . ?
C00G C00I C00S 119.8(4) . . ?
C00N C00I C00G 118.2(5) . . ?
C00N C00I C00S 121.9(5) . . ?
N3 C2 N2 125.8(4) . . ?
N3 C2 N5 116.1(4) . . ?
N2 C2 N5 118.1(4) . . ?
C009 C00K H00K 119.2 . . ?
C00L C00K C009 121.7(5) . . ?
C00L C00K H00K 119.2 . . ?
C00D C00L H00L 120.3 . . ?
C00K C00L C00D 119.5(5) . . ?
C00K C00L H00L 120.3 . . ?
C00F C00M C013 122.3(5) . . ?
C00V C00M C00F 117.7(5) . . ?
C00V C00M C013 119.9(5) . . ?
C00I C00N H00N 119.4 . . ?
C00X C00N C00I 121.1(5) . . ?
C00X C00N H00N 119.4 . . ?
H00A C00O H00B 109.5 . . ?
H00A C00O H00C 109.5 . . ?
H00B C00O H00C 109.5 . . ?
C00S C00O H00A 109.5 . . ?
C00S C00O H00B 109.5 . . ?
C00S C00O H00C 109.5 . . ?
C00H C00P H00P 107.6 . . ?
C00H C00P C012 110.6(4) . . ?
C00H C00P C017 112.1(5) . . ?
C012 C00P H00P 107.6 . . ?
C012 C00P C017 111.2(4) . . ?
C017 C00P H00P 107.6 . . ?
C00H C00Q H00Q 119.3 . . ?
C00X C00Q C00H 121.5(5) . . ?
C00X C00Q H00Q 119.3 . . ?
C00B C00R H00R 107.6 . . ?
C00B C00R C00W 111.0(4) . . ?
C00B C00R C014 113.5(5) . . ?
C00W C00R H00R 107.6 . . ?
C014 C00R H00R 107.6 . . ?
C014 C00R C00W 109.3(4) . . ?
C00I C00S C00O 113.4(4) . . ?
C00I C00S H00S 107.5 . . ?
C00I C00S C01A 110.8(4) . . ?
C00O C00S H00S 107.5 . . ?
C00O C00S C01A 109.9(4) . . ?
C01A C00S H00S 107.5 . . ?
C00F C00T C01K 120.9(5) . . ?
C016 C00T C00F 117.5(5) . . ?
C016 C00T C01K 121.6(5) . . ?
C00C C00U C011 120.6(5) . . ?
C01H C00U C00C 118.2(5) . . ?
C01H C00U C011 121.3(5) . . ?
C00M C00V H00V 119.3 . . ?
C019 C00V C00M 121.4(5) . . ?
C019 C00V H00V 119.3 . . ?
C00R C00W H00F 109.5 . . ?
C00R C00W H00G 109.5 . . ?
C00R C00W H00H 109.5 . . ?
H00F C00W H00G 109.5 . . ?
H00F C00W H00H 109.5 . . ?
H00G C00W H00H 109.5 . . ?
C00N C00X H00X 120.1 . . ?
C00Q C00X C00N 119.7(5) . . ?
C00Q C00X H00X 120.1 . . ?
C00C C00Y C018 122.0(5) . . ?
C01B C00Y C00C 117.5(5) . . ?
C01B C00Y C018 120.5(5) . . ?
C00E C00Z H00I 109.5 . . ?
C00E C00Z H00J 109.5 . . ?
C00E C00Z H00M 109.5 . . ?
H00I C00Z H00J 109.5 . . ?
H00I C00Z H00M 109.5 . . ?
H00J C00Z H00M 109.5 . . ?
H01A C010 H01B 109.5 . . ?
H01A C010 H01C 109.5 . . ?
H01B C010 H01C 109.5 . . ?
C011 C010 H01A 109.5 . . ?
C011 C010 H01B 109.5 . . ?
C011 C010 H01C 109.5 . . ?
C00U C011 C010 111.4(5) . . ?
C00U C011 H011 107.4 . . ?
C00U C011 C01P 114.1(5) . . ?
C010 C011 H011 107.4 . . ?
C01P C011 C010 108.8(5) . . ?
C01P C011 H011 107.4 . . ?
C00P C012 H01D 109.5 . . ?
C00P C012 H01E 109.5 . . ?
C00P C012 H01F 109.5 . . ?
H01D C012 H01E 109.5 . . ?
H01D C012 H01F 109.5 . . ?
H01E C012 H01F 109.5 . . ?
C00M C013 H013 107.7 . . ?
C00M C013 C01D 111.4(4) . . ?
C00M C013 C01I 111.3(5) . . ?
C01D C013 H013 107.7 . . ?
C01D C013 C01I 110.8(5) . . ?
C01I C013 H013 107.7 . . ?
C00R C014 H01G 109.5 . . ?
C00R C014 H01H 109.5 . . ?
C00R C014 H01I 109.5 . . ?
H01G C014 H01H 109.5 . . ?
H01G C014 H01I 109.5 . . ?
H01H C014 H01I 109.5 . . ?
C00E C015 H01J 109.5 . . ?
C00E C015 H01K 109.5 . . ?
C00E C015 H01L 109.5 . . ?
H01J C015 H01K 109.5 . . ?
H01J C015 H01L 109.5 . . ?
H01K C015 H01L 109.5 . . ?
C00T C016 H016 119.4 . . ?
C019 C016 C00T 121.3(5) . . ?
C019 C016 H016 119.4 . . ?
C00P C017 H01M 109.5 . . ?
C00P C017 H01N 109.5 . . ?
C00P C017 H01O 109.5 . . ?
H01M C017 H01N 109.5 . . ?
H01M C017 H01O 109.5 . . ?
H01N C017 H01O 109.5 . . ?
C00Y C018 H018 107.5 . . ?
C00Y C018 C01O 112.1(5) . . ?
C00Y C018 C01Q 110.8(5) . . ?
C01O C018 H018 107.5 . . ?
C01Q C018 H018 107.5 . . ?
C01Q C018 C01O 111.2(6) . . ?
C00V C019 C016 120.5(5) . . ?
C00V C019 H019 119.8 . . ?
C016 C019 H019 119.8 . . ?
C00S C01A H01P 109.5 . . ?
C00S C01A H01Q 109.5 . . ?
C00S C01A H01R 109.5 . . ?
H01P C01A H01Q 109.5 . . ?
H01P C01A H01R 109.5 . . ?
H01Q C01A H01R 109.5 . . ?
C00Y C01B H01S 119.4 . . ?
C01C C01B C00Y 121.2(6) . . ?
C01C C01B H01S 119.4 . . ?
C01B C01C H01T 119.8 . . ?
C01B C01C C01H 120.4(5) . . ?
C01H C01C H01T 119.8 . . ?
C013 C01D H01U 109.5 . . ?
C013 C01D H01V 109.5 . . ?
C013 C01D H01W 109.5 . . ?
H01U C01D H01V 109.5 . . ?
H01U C01D H01W 109.5 . . ?
H01V C01D H01W 109.5 . . ?
C3 C01E H01X 119.7 . . ?
C01N C01E H01X 119.7 . . ?
C01N C01E C3 120.7(6) . . ?
C01G C01F H01Y 120.3 . . ?
C01G C01F C01N 119.4(5) . . ?
C01N C01F H01Y 120.3 . . ?
C01F C01G H01Z 119.9 . . ?
C01F C01G C01L 120.1(6) . . ?
C01L C01G H01Z 119.9 . . ?
C00U C01H H01 119.5 . . ?
C01C C01H C00U 121.0(6) . . ?
C01C C01H H01 119.5 . . ?
C013 C01I H1 109.5 . . ?
C013 C01I H 109.5 . . ?
C013 C01I HA 109.5 . . ?
H1 C01I H 109.5 . . ?
H1 C01I HA 109.5 . . ?
H C01I HA 109.5 . . ?
C01E C3 S1 115.6(5) . . ?
C01L C3 S1 125.2(5) . . ?
C01L C3 C01E 119.2(5) . . ?
C00T C01K H2 107.5 . . ?
C00T C01K C01M 113.9(5) . . ?
C00T C01K C01R 110.3(6) . . ?
C01M C01K H2 107.5 . . ?
C01R C01K H2 107.5 . . ?
C01R C01K C01M 110.0(6) . . ?
C01G C01L H3 119.7 . . ?
C3 C01L C01G 120.5(6) . . ?
C3 C01L H3 119.7 . . ?
C01K C01M H6 109.5 . . ?
C01K C01M HB 109.5 . . ?
C01K C01M HC 109.5 . . ?
H6 C01M HB 109.5 . . ?
H6 C01M HC 109.5 . . ?
HB C01M HC 109.5 . . ?
C01E C01N C01F 120.1(6) . . ?
C01E C01N H7 120.0 . . ?
C01F C01N H7 120.0 . . ?
C018 C01O H8 109.5 . . ?
C018 C01O HD 109.5 . . ?
C018 C01O HE 109.5 . . ?
H8 C01O HD 109.5 . . ?
H8 C01O HE 109.5 . . ?
HD C01O HE 109.5 . . ?
C011 C01P H9 109.5 . . ?
C011 C01P HF 109.5 . . ?
C011 C01P HG 109.5 . . ?
H9 C01P HF 109.5 . . ?
H9 C01P HG 109.5 . . ?
HF C01P HG 109.5 . . ?
C018 C01Q H10 109.5 . . ?
C018 C01Q HH 109.5 . . ?
C018 C01Q HI 109.5 . . ?
H10 C01Q HH 109.5 . . ?
H10 C01Q HI 109.5 . . ?
HH C01Q HI 109.5 . . ?
C01K C01R H11 109.5 . . ?
C01K C01R HJ 109.5 . . ?
C01K C01R HK 109.5 . . ?
H11 C01R HJ 109.5 . . ?
H11 C01R HK 109.5 . . ?
HJ C01R HK 109.5 . . ?
C5 C6 H6A 120.0 . . ?
C5 C6 C7 120.0 . . ?
C5 C6 C7A 48.5(9) . . ?
C5 C6 C6A 11.8(8) . . ?
C7 C6 H6A 120.0 . . ?
C7 C6 C7A 136.8(8) . . ?
C7 C6 C6A 130.9(9) . . ?
C7A C6 H6A 86.2 . . ?
C6A C6 H6A 108.9 . . ?
C6A C6 C7A 46.2(6) . . ?
C6 C5 H5A 120.0 . . ?
C6 C5 C4 120.0 . . ?
C6 C5 C4A 88.3(6) . . ?
C4 C5 H5A 120.0 . . ?
C4 C5 C4A 37.1(6) . . ?
C7A C5 C6 82.6(12) . . ?
C7A C5 H5A 62.5 . . ?
C7A C5 C4 126.2(11) . . ?
C7A C5 C4A 107.2(10) . . ?
C5A C5 C6 106.9(11) . . ?
C5A C5 H5A 130.4 . . ?
C5A C5 C4 20.2(11) . . ?
C5A C5 C7A 144.1(17) . . ?
C5A C5 C4A 40.9(6) . . ?
C4A C5 H5A 145.9 . . ?
C5 C4 H4A 120.0 . . ?
C5 C4 C9 120.0 . . ?
C5 C4 C6A 15.3(8) . . ?
C9 C4 H4A 120.0 . . ?
C9 C4 C6A 134.5(9) . . ?
C6A C4 H4A 105.3 . . ?
C5A C4 C5 52(3) . . ?
C5A C4 H4A 135.8 . . ?
C5A C4 C9 85(3) . . ?
C5A C4 C6A 58(3) . . ?
C5A C4 C4A 95(3) . . ?
C4A C4 C5 100.8(9) . . ?
C4A C4 H4A 127.3 . . ?
C4A C4 C9 37.6(9) . . ?
C4A C4 C6A 115.4(13) . . ?
C4 C9 H9A 120.0 . . ?
C4 C9 C5A 20.5(9) . . ?
C8 C9 C4 120.0 . . ?
C8 C9 H9A 120.0 . . ?
C8 C9 C5A 103.5(9) . . ?
C5A C9 H9A 134.7 . . ?
C4A C9 C4 62.4(15) . . ?
C4A C9 H9A 122.4 . . ?
C4A C9 C8 85.9(15) . . ?
C4A C9 C5A 69.5(15) . . ?
C9 C8 H8A 120.0 . . ?
C9 C8 C7 120.0 . . ?
C9 C8 C4A 32.9(7) . . ?
C7 C8 H8A 120.0 . . ?
C7 C8 C4A 98.5(7) . . ?
C4A C8 H8A 133.8 . . ?
C6 C7 H7A 120.0 . . ?
C8 C7 C6 120.0 . . ?
C8 C7 H7A 120.0 . . ?
C7A C8A H8AA 120.0 . . ?
C7A C8A C9A 120.0 . . ?
C9A C8A H8AA 120.0 . . ?
C6 C7A H7AA 120.6 . . ?
C5 C7A C6 48.8(7) . . ?
C5 C7A C8A 103.5(8) . . ?
C5 C7A H7AA 135.6 . . ?
C5 C7A C6A 18.4(8) . . ?
C8A C7A C6 87.7(7) . . ?
C8A C7A H7AA 120.0 . . ?
C8A C7A C6A 120.0 . . ?
C6A C7A C6 62.0(8) . . ?
C6A C7A H7AA 120.0 . . ?
C6 C6A H6AA 116.8 . . ?
C4 C6A C6 93.9(10) . . ?
C4 C6A H6AA 125.3 . . ?
C7A C6A C6 71.8(8) . . ?
C7A C6A C4 111.9(7) . . ?
C7A C6A H6AA 120.0 . . ?
C5A C6A C6 82.0(8) . . ?
C5A C6A C4 17.9(8) . . ?
C5A C6A C7A 120.0 . . ?
C5A C6A H6AA 120.0 . . ?
C5 C5A C9 137.6(15) . . ?
C5 C5A C6A 16.9(10) . . ?
C5 C5A H5AA 132.4 . . ?
C5 C5A C4A 106.4(9) . . ?
C4 C5A C5 108(3) . . ?
C4 C5A C9 75(3) . . ?
C4 C5A C6A 104(3) . . ?
C4 C5A H5AA 101.5 . . ?
C4 C5A C4A 64(3) . . ?
C9 C5A H5AA 85.3 . . ?
C6A C5A C9 153.8(9) . . ?
C6A C5A H5AA 120.0 . . ?
C6A C5A C4A 120.0 . . ?
C4A C5A C9 35.5(9) . . ?
C4A C5A H5AA 120.0 . . ?
C5 C4A H4AA 151.6 . . ?
C4 C4A C5 42.1(6) . . ?
C4 C4A C8 116.0(13) . . ?
C4 C4A C5A 21.2(10) . . ?
C4 C4A H4AA 117.2 . . ?
C4 C4A C9A 118.4(11) . . ?
C9 C4A C5 105.0(15) . . ?
C9 C4A C4 80.0(16) . . ?
C9 C4A C8 61.3(13) . . ?
C9 C4A C5A 75.0(17) . . ?
C9 C4A H4AA 46.7 . . ?
C9 C4A C9A 160.9(19) . . ?
C8 C4A C5 99.7(9) . . ?
C8 C4A H4AA 70.3 . . ?
C5A C4A C5 32.7(6) . . ?
C5A C4A C8 96.3(10) . . ?
C5A C4A H4AA 120.0 . . ?
C9A C4A C5 87.8(6) . . ?
C9A C4A C8 103.2(11) . . ?
C9A C4A C5A 120.0 . . ?
C9A C4A H4AA 120.0 . . ?
C8A C9A H9AA 120.0 . . ?
C4A C9A C8A 120.0 . . ?
C4A C9A H9AA 120.0 . . ?

loop_
_geom_bond_atom_site_label_1
_geom_bond_atom_site_label_2
_geom_bond_distance
_geom_bond_site_symmetry_2
_geom_bond_publ_flag
Zn1 S1 2.2147(15) . ?
Zn1 N2 1.926(4) . ?
Zn1 N1 1.917(4) . ?
S1 C3 1.756(6) . ?
N3 C1 1.333(6) . ?
N3 C2 1.337(6) . ?
N2 C00F 1.445(6) . ?
N2 C2 1.338(6) . ?
N4 H4 0.8800 . ?
N4 C1 1.367(6) . ?
N4 C00G 1.425(6) . ?
N5 H5 0.8800 . ?
N5 C008 1.430(6) . ?
N5 C2 1.361(6) . ?
N1 C1 1.347(6) . ?
N1 C00C 1.440(6) . ?
C008 C009 1.400(7) . ?
C008 C00B 1.413(7) . ?
C009 C00E 1.519(7) . ?
C009 C00K 1.394(7) . ?
C00B C00D 1.386(8) . ?
C00B C00R 1.516(7) . ?
C00C C00U 1.409(8) . ?
C00C C00Y 1.406(8) . ?
C00D H00D 0.9500 . ?
C00D C00L 1.391(8) . ?
C00E H00E 1.0000 . ?
C00E C00Z 1.535(7) . ?
C00E C015 1.535(7) . ?
C00F C00M 1.410(7) . ?
C00F C00T 1.420(7) . ?
C00G C00H 1.402(7) . ?
C00G C00I 1.408(7) . ?
C00H C00P 1.514(7) . ?
C00H C00Q 1.395(8) . ?
C00I C00N 1.388(7) . ?
C00I C00S 1.524(7) . ?
C00K H00K 0.9500 . ?
C00K C00L 1.390(8) . ?
C00L H00L 0.9500 . ?
C00M C00V 1.407(7) . ?
C00M C013 1.520(7) . ?
C00N H00N 0.9500 . ?
C00N C00X 1.387(8) . ?
C00O H00A 0.9800 . ?
C00O H00B 0.9800 . ?
C00O H00C 0.9800 . ?
C00O C00S 1.530(7) . ?
C00P H00P 1.0000 . ?
C00P C012 1.525(7) . ?
C00P C017 1.528(7) . ?
C00Q H00Q 0.9500 . ?
C00Q C00X 1.387(8) . ?
C00R H00R 1.0000 . ?
C00R C00W 1.539(7) . ?
C00R C014 1.534(7) . ?
C00S H00S 1.0000 . ?
C00S C01A 1.533(7) . ?
C00T C016 1.395(8) . ?
C00T C01K 1.512(8) . ?
C00U C011 1.522(8) . ?
C00U C01H 1.389(8) . ?
C00V H00V 0.9500 . ?
C00V C019 1.367(9) . ?
C00W H00F 0.9800 . ?
C00W H00G 0.9800 . ?
C00W H00H 0.9800 . ?
C00X H00X 0.9500 . ?
C00Y C018 1.519(8) . ?
C00Y C01B 1.405(8) . ?
C00Z H00I 0.9800 . ?
C00Z H00J 0.9800 . ?
C00Z H00M 0.9800 . ?
C010 H01A 0.9800 . ?
C010 H01B 0.9800 . ?
C010 H01C 0.9800 . ?
C010 C011 1.537(8) . ?
C011 H011 1.0000 . ?
C011 C01P 1.535(8) . ?
C012 H01D 0.9800 . ?
C012 H01E 0.9800 . ?
C012 H01F 0.9800 . ?
C013 H013 1.0000 . ?
C013 C01D 1.526(8) . ?
C013 C01I 1.532(8) . ?
C014 H01G 0.9800 . ?
C014 H01H 0.9800 . ?
C014 H01I 0.9800 . ?
C015 H01J 0.9800 . ?
C015 H01K 0.9800 . ?
C015 H01L 0.9800 . ?
C016 H016 0.9500 . ?
C016 C019 1.392(9) . ?
C017 H01M 0.9800 . ?
C017 H01N 0.9800 . ?
C017 H01O 0.9800 . ?
C018 H018 1.0000 . ?
C018 C01O 1.532(9) . ?
C018 C01Q 1.532(9) . ?
C019 H019 0.9500 . ?
C01A H01P 0.9800 . ?
C01A H01Q 0.9800 . ?
C01A H01R 0.9800 . ?
C01B H01S 0.9500 . ?
C01B C01C 1.375(10) . ?
C01C H01T 0.9500 . ?
C01C C01H 1.385(9) . ?
C01D H01U 0.9800 . ?
C01D H01V 0.9800 . ?
C01D H01W 0.9800 . ?
C01E H01X 0.9500 . ?
C01E C3 1.388(8) . ?
C01E C01N 1.376(9) . ?
C01F H01Y 0.9500 . ?
C01F C01G 1.378(9) . ?
C01F C01N 1.395(9) . ?
C01G H01Z 0.9500 . ?
C01G C01L 1.394(8) . ?
C01H H01 0.9500 . ?
C01I H1 0.9800 . ?
C01I H 0.9800 . ?
C01I HA 0.9800 . ?
C3 C01L 1.375(8) . ?
C01K H2 1.0000 . ?
C01K C01M 1.528(9) . ?
C01K C01R 1.520(10) . ?
C01L H3 0.9500 . ?
C01M H6 0.9800 . ?
C01M HB 0.9800 . ?
C01M HC 0.9800 . ?
C01N H7 0.9500 . ?
C01O H8 0.9800 . ?
C01O HD 0.9800 . ?
C01O HE 0.9800 . ?
C01P H9 0.9800 . ?
C01P HF 0.9800 . ?
C01P HG 0.9800 . ?
C01Q H10 0.9800 . ?
C01Q HH 0.9800 . ?
C01Q HI 0.9800 . ?
C01R H11 0.9800 . ?
C01R HJ 0.9800 . ?
C01R HK 0.9800 . ?
C6 H6A 0.9500 . ?
C6 C5 1.3900 . ?
C6 C7 1.3900 . ?
C6 C7A 1.83(2) . ?
C6 C6A 1.70(2) . ?
C5 H5A 0.9500 . ?
C5 C4 1.3900 . ?
C5 C7A 1.38(2) . ?
C5 C5A 1.15(2) . ?
C5 C4A 2.04(2) . ?
C4 H4A 0.9500 . ?
C4 C9 1.3900 . ?
C4 C6A 1.59(3) . ?
C4 C5A 0.50(2) . ?
C4 C4A 1.25(2) . ?
C9 H9A 0.9500 . ?
C9 C8 1.3900 . ?
C9 C5A 1.43(2) . ?
C9 C4A 0.86(2) . ?
C8 H8A 0.9500 . ?
C8 C7 1.3900 . ?
C8 C4A 1.58(2) . ?
C7 H7A 0.9500 . ?
C8A H8AA 0.9500 . ?
C8A C7A 1.3900 . ?
C8A C9A 1.3900 . ?
C7A H7AA 0.9500 . ?
C7A C6A 1.3900 . ?
C6A H6AA 0.9500 . ?
C6A C5A 1.3900 . ?
C5A H5AA 0.9500 . ?
C5A C4A 1.3900 . ?
C4A H4AA 0.9500 . ?
C4A C9A 1.3900 . ?
C9A H9AA 0.9500 . ?

loop_
_geom_torsion_atom_site_label_1
_geom_torsion_atom_site_label_2
_geom_torsion_atom_site_label_3
_geom_torsion_atom_site_label_4
_geom_torsion
_geom_torsion_site_symmetry_1
_geom_torsion_site_symmetry_2
_geom_torsion_site_symmetry_3
_geom_torsion_site_symmetry_4
_geom_torsion_publ_flag
Zn1 S1 C3 C01E -161.8(4) . . . . ?
Zn1 S1 C3 C01L 18.5(6) . . . . ?
Zn1 N2 C00F C00M 77.4(5) . . . . ?
Zn1 N2 C00F C00T -102.4(5) . . . . ?
Zn1 N2 C2 N3 25.2(6) . . . . ?
Zn1 N2 C2 N5 -157.0(3) . . . . ?
Zn1 N1 C1 N3 24.5(6) . . . . ?
Zn1 N1 C1 N4 -157.6(3) . . . . ?
Zn1 N1 C00C C00U -97.6(5) . . . . ?
Zn1 N1 C00C C00Y 79.7(6) . . . . ?
S1 C3 C01L C01G -179.0(5) . . . . ?
N2 C00F C00M C00V -177.8(5) . . . . ?
N2 C00F C00M C013 2.6(7) . . . . ?
N2 C00F C00T C016 178.1(5) . . . . ?
N2 C00F C00T C01K -0.2(7) . . . . ?
N4 C00G C00H C00P -4.2(7) . . . . ?
N4 C00G C00H C00Q -180.0(4) . . . . ?
N4 C00G C00I C00N 178.6(4) . . . . ?
N4 C00G C00I C00S 0.6(7) . . . . ?
N5 C008 C009 C00E -2.0(7) . . . . ?
N5 C008 C009 C00K -177.6(4) . . . . ?
N5 C008 C00B C00D 177.2(4) . . . . ?
N5 C008 C00B C00R -0.3(7) . . . . ?
N1 C00C C00U C011 -2.7(7) . . . . ?
N1 C00C C00U C01H 176.1(5) . . . . ?
N1 C00C C00Y C018 3.8(8) . . . . ?
N1 C00C C00Y C01B -176.7(5) . . . . ?
C008 N5 C2 N3 1.4(7) . . . . ?
C008 N5 C2 N2 -176.6(4) . . . . ?
C008 C009 C00E C00Z 125.4(5) . . . . ?
C008 C009 C00E C015 -111.9(5) . . . . ?
C008 C009 C00K C00L 1.0(7) . . . . ?
C008 C00B C00D C00L 0.2(7) . . . . ?
C008 C00B C00R C00W 79.6(6) . . . . ?
C008 C00B C00R C014 -156.9(5) . . . . ?
C009 C008 C00B C00D 1.4(7) . . . . ?
C009 C008 C00B C00R -176.1(4) . . . . ?
C009 C00K C00L C00D 0.5(8) . . . . ?
C1 N3 C2 N2 -15.5(7) . . . . ?
C1 N3 C2 N5 166.7(4) . . . . ?
C1 N4 C00G C00H -64.5(6) . . . . ?
C1 N4 C00G C00I 119.6(5) . . . . ?
C1 N1 C00C C00U 90.7(6) . . . . ?
C1 N1 C00C C00Y -92.0(6) . . . . ?
C00B C008 C009 C00E 173.7(4) . . . . ?
C00B C008 C009 C00K -1.9(7) . . . . ?
C00B C00D C00L C00K -1.1(8) . . . . ?
C00C N1 C1 N3 -163.3(5) . . . . ?
C00C N1 C1 N4 14.6(6) . . . . ?
C00C C00U C011 C010 83.0(6) . . . . ?
C00C C00U C011 C01P -153.3(5) . . . . ?
C00C C00U C01H C01C 1.1(8) . . . . ?
C00C C00Y C018 C01O 125.9(6) . . . . ?
C00C C00Y C018 C01Q -109.3(6) . . . . ?
C00C C00Y C01B C01C 0.2(9) . . . . ?
C00D C00B C00R C00W -97.8(6) . . . . ?
C00D C00B C00R C014 25.7(7) . . . . ?
C00E C009 C00K C00L -174.9(5) . . . . ?
C00F N2 C2 N3 -168.9(4) . . . . ?
C00F N2 C2 N5 8.9(6) . . . . ?
C00F C00M C00V C019 -1.4(8) . . . . ?
C00F C00M C013 C01D 117.0(5) . . . . ?
C00F C00M C013 C01I -118.8(5) . . . . ?
C00F C00T C016 C019 0.8(8) . . . . ?
C00F C00T C01K C01M -149.5(5) . . . . ?
C00F C00T C01K C01R 86.2(7) . . . . ?
C00G N4 C1 N3 2.6(7) . . . . ?
C00G N4 C1 N1 -175.5(4) . . . . ?
C00G C00H C00P C012 -102.8(6) . . . . ?
C00G C00H C00P C017 132.5(5) . . . . ?
C00G C00H C00Q C00X 2.5(7) . . . . ?
C00G C00I C00N C00X 0.6(7) . . . . ?
C00G C00I C00S C00O -156.2(4) . . . . ?
C00G C00I C00S C01A 79.6(6) . . . . ?
C00H C00G C00I C00N 2.8(7) . . . . ?
C00H C00G C00I C00S -175.3(4) . . . . ?
C00H C00Q C00X C00N 0.7(8) . . . . ?
C00I C00G C00H C00P 171.5(4) . . . . ?
C00I C00G C00H C00Q -4.3(7) . . . . ?
C00I C00N C00X C00Q -2.3(8) . . . . ?
C2 N3 C1 N4 168.6(4) . . . . ?
C2 N3 C1 N1 -13.4(7) . . . . ?
C2 N2 C00F C00M -88.4(6) . . . . ?
C2 N2 C00F C00T 91.8(6) . . . . ?
C2 N5 C008 C009 -65.7(7) . . . . ?
C2 N5 C008 C00B 118.4(5) . . . . ?
C00K C009 C00E C00Z -59.0(6) . . . . ?
C00K C009 C00E C015 63.7(6) . . . . ?
C00M C00F C00T C016 -1.7(8) . . . . ?
C00M C00F C00T C01K 180.0(5) . . . . ?
C00M C00V C019 C016 0.6(9) . . . . ?
C00N C00I C00S C00O 25.8(7) . . . . ?
C00N C00I C00S C01A -98.4(6) . . . . ?
C00P C00H C00Q C00X -173.3(5) . . . . ?
C00Q C00H C00P C012 72.9(6) . . . . ?
C00Q C00H C00P C017 -51.9(6) . . . . ?
C00R C00B C00D C00L 177.7(5) . . . . ?
C00S C00I C00N C00X 178.6(5) . . . . ?
C00T C00F C00M C00V 2.0(7) . . . . ?
C00T C00F C00M C013 -177.7(5) . . . . ?
C00T C016 C019 C00V -0.2(9) . . . . ?
C00U C00C C00Y C018 -179.0(5) . . . . ?
C00U C00C C00Y C01B 0.5(8) . . . . ?
C00V C00M C013 C01D -62.7(6) . . . . ?
C00V C00M C013 C01I 61.5(7) . . . . ?
C00Y C00C C00U C011 -180.0(5) . . . . ?
C00Y C00C C00U C01H -1.2(8) . . . . ?
C00Y C01B C01C C01H -0.3(9) . . . . ?
C011 C00U C01H C01C 179.9(5) . . . . ?
C013 C00M C00V C019 178.3(5) . . . . ?
C016 C00T C01K C01M 32.3(8) . . . . ?
C016 C00T C01K C01R -92.0(7) . . . . ?
C018 C00Y C01B C01C 179.8(6) . . . . ?
C01B C00Y C018 C01O -53.7(8) . . . . ?
C01B C00Y C018 C01Q 71.2(7) . . . . ?
C01B C01C C01H C00U -0.4(9) . . . . ?
C01E C3 C01L C01G 1.4(9) . . . . ?
C01F C01G C01L C3 -1.8(9) . . . . ?
C01G C01F C01N C01E 0.2(10) . . . . ?
C01H C00U C011 C010 -95.7(6) . . . . ?
C01H C00U C011 C01P 28.0(7) . . . . ?
C3 C01E C01N C01F -0.6(10) . . . . ?
C01K C00T C016 C019 179.1(6) . . . . ?
C01N C01E C3 S1 -179.9(5) . . . . ?
C01N C01E C3 C01L -0.2(9) . . . . ?
C01N C01F C01G C01L 1.0(9) . . . . ?
C6 C5 C4 C9 0.0 . . . . ?
C6 C5 C4 C6A -163(3) . . . . ?
C6 C5 C4 C5A -53(3) . . . . ?
C6 C5 C4 C4A 34.8(9) . . . . ?
C6 C5 C7A C8A -74.7(9) . . . . ?
C6 C5 C7A C6A 131(3) . . . . ?
C6 C5 C5A C4 133(3) . . . . ?
C6 C5 C5A C9 46(3) . . . . ?
C6 C5 C5A C6A -148(4) . . . . ?
C6 C5 C5A C4A 66.4(12) . . . . ?
C6 C7A C6A C4 86.9(11) . . . . ?
C6 C7A C6A C5A 69.0(7) . . . . ?
C6 C6A C5A C5 25(3) . . . . ?
C6 C6A C5A C4 131(2) . . . . ?
C6 C6A C5A C9 47(3) . . . . ?
C6 C6A C5A C4A 63.6(7) . . . . ?
C5 C6 C7 C8 0.0 . . . . ?
C5 C6 C7A C8A 110.2(8) . . . . ?
C5 C6 C7A C6A -15.8(10) . . . . ?
C5 C6 C6A C4 -16(3) . . . . ?
C5 C6 C6A C7A 96(4) . . . . ?
C5 C6 C6A C5A -29(4) . . . . ?
C5 C4 C9 C8 0.0 . . . . ?
C5 C4 C9 C5A -39(2) . . . . ?
C5 C4 C9 C4A 66.7(15) . . . . ?
C5 C4 C6A C6 12(2) . . . . ?
C5 C4 C6A C7A -60(3) . . . . ?
C5 C4 C6A C5A 61(4) . . . . ?
C5 C4 C5A C9 135.8(19) . . . . ?
C5 C4 C5A C6A -17.1(11) . . . . ?
C5 C4 C5A C4A 100(2) . . . . ?
C5 C4 C4A C9 -125.9(11) . . . . ?
C5 C4 C4A C8 -74.9(13) . . . . ?
C5 C4 C4A C5A -52(3) . . . . ?
C5 C4 C4A C9A 48.5(11) . . . . ?
C5 C7A C6A C6 -40(3) . . . . ?
C5 C7A C6A C4 47(3) . . . . ?
C5 C7A C6A C5A 29(3) . . . . ?
C5 C5A C4A C4 103(3) . . . . ?
C5 C5A C4A C9 -156(2) . . . . ?
C5 C5A C4A C8 -98.1(16) . . . . ?
C5 C5A C4A C9A 11.0(11) . . . . ?
C5 C4A C9A C8A 5.9(6) . . . . ?
C4 C5 C7A C6 122.0(8) . . . . ?
C4 C5 C7A C8A 47.3(15) . . . . ?
C4 C5 C7A C6A -107(4) . . . . ?
C4 C5 C5A C9 -87(3) . . . . ?
C4 C5 C5A C6A 78(5) . . . . ?
C4 C5 C5A C4A -67(3) . . . . ?
C4 C9 C8 C7 0.0 . . . . ?
C4 C9 C8 C4A 54.7(13) . . . . ?
C4 C9 C5A C5 101(3) . . . . ?
C4 C9 C5A C6A 91(3) . . . . ?
C4 C9 C5A C4A 66(3) . . . . ?
C4 C9 C4A C5 -34.2(6) . . . . ?
C4 C9 C4A C8 -127.1(7) . . . . ?
C4 C9 C4A C5A -21.1(11) . . . . ?
C4 C9 C4A C9A -165(5) . . . . ?
C4 C6A C5A C5 -106(5) . . . . ?
C4 C6A C5A C9 -84(3) . . . . ?
C4 C6A C5A C4A -67(2) . . . . ?
C4 C5A C4A C5 -103(3) . . . . ?
C4 C5A C4A C9 101(3) . . . . ?
C4 C5A C4A C8 159(3) . . . . ?
C4 C5A C4A C9A -92(3) . . . . ?
C4 C4A C9A C8A -24.2(11) . . . . ?
C9 C4 C6A C6 -9.0(17) . . . . ?
C9 C4 C6A C7A -80.9(16) . . . . ?
C9 C4 C6A C5A 39(2) . . . . ?
C9 C4 C5A C5 -135.8(19) . . . . ?
C9 C4 C5A C6A -152.9(11) . . . . ?
C9 C4 C5A C4A -36.1(12) . . . . ?
C9 C4 C4A C5 125.9(11) . . . . ?
C9 C4 C4A C8 51.0(10) . . . . ?
C9 C4 C4A C5A 74(3) . . . . ?
C9 C4 C4A C9A 174(2) . . . . ?
C9 C8 C7 C6 0.0 . . . . ?
C9 C8 C4A C5 -101.9(14) . . . . ?
C9 C8 C4A C4 -60.9(13) . . . . ?
C9 C8 C4A C5A -69.1(15) . . . . ?
C9 C8 C4A C9A 168.1(16) . . . . ?
C9 C5A C4A C5 156(2) . . . . ?
C9 C5A C4A C4 -101(3) . . . . ?
C9 C5A C4A C8 58.0(12) . . . . ?
C9 C5A C4A C9A 167.1(19) . . . . ?
C9 C4A C9A C8A 139(5) . . . . ?
C8 C9 C5A C5 -45(3) . . . . ?
C8 C9 C5A C4 -145.8(18) . . . . ?
C8 C9 C5A C6A -54(3) . . . . ?
C8 C9 C5A C4A -80.3(14) . . . . ?
C8 C9 C4A C5 92.9(10) . . . . ?
C8 C9 C4A C4 127.1(7) . . . . ?
C8 C9 C4A C5A 106.0(7) . . . . ?
C8 C9 C4A C9A -38(5) . . . . ?
C8 C4A C9A C8A 105.4(10) . . . . ?
C7 C6 C5 C4 0.0 . . . . ?
C7 C6 C5 C7A 127.8(11) . . . . ?
C7 C6 C5 C5A -16.8(10) . . . . ?
C7 C6 C5 C4A 20.1(5) . . . . ?
C7 C6 C7A C5 -91.9(12) . . . . ?
C7 C6 C7A C8A 18.3(14) . . . . ?
C7 C6 C7A C6A -107.7(15) . . . . ?
C7 C6 C6A C4 8.5(16) . . . . ?
C7 C6 C6A C7A 120.3(12) . . . . ?
C7 C6 C6A C5A -5.0(11) . . . . ?
C7 C8 C4A C5 32.5(8) . . . . ?
C7 C8 C4A C4 73.5(14) . . . . ?
C7 C8 C4A C9 134.4(10) . . . . ?
C7 C8 C4A C5A 65.3(8) . . . . ?
C7 C8 C4A C9A -57.5(8) . . . . ?
C8A C7A C6A C6 -69.0(7) . . . . ?
C8A C7A C6A C4 17.8(9) . . . . ?
C8A C7A C6A C5A 0.0 . . . . ?
C7A C6 C5 C4 -127.8(10) . . . . ?
C7A C6 C5 C5A -144.5(17) . . . . ?
C7A C6 C5 C4A -107.6(10) . . . . ?
C7A C6 C7 C8 59.8(13) . . . . ?
C7A C6 C6A C4 -111.8(8) . . . . ?
C7A C6 C6A C5A -125.3(3) . . . . ?
C7A C5 C4 C9 -103.8(13) . . . . ?
C7A C5 C4 C6A 93(3) . . . . ?
C7A C5 C4 C5A -157(3) . . . . ?
C7A C5 C4 C4A -69.1(16) . . . . ?
C7A C5 C5A C4 32(5) . . . . ?
C7A C5 C5A C9 -55(4) . . . . ?
C7A C5 C5A C6A 111(6) . . . . ?
C7A C5 C5A C4A -35(3) . . . . ?
C7A C8A C9A C4A 0.0 . . . . ?
C7A C6A C5A C5 -39(4) . . . . ?
C7A C6A C5A C4 67(2) . . . . ?
C7A C6A C5A C9 -17(2) . . . . ?
C7A C6A C5A C4A 0.0 . . . . ?
C6A C6 C5 C4 159(4) . . . . ?
C6A C6 C5 C7A -73(4) . . . . ?
C6A C6 C5 C5A 142(5) . . . . ?
C6A C6 C5 C4A 179(4) . . . . ?
C6A C6 C7 C8 -5.6(11) . . . . ?
C6A C6 C7A C5 15.8(10) . . . . ?
C6A C6 C7A C8A 126.0(4) . . . . ?
C6A C4 C9 C8 6.3(12) . . . . ?
C6A C4 C9 C5A -32.8(16) . . . . ?
C6A C4 C9 C4A 73(2) . . . . ?
C6A C4 C5A C5 17.1(11) . . . . ?
C6A C4 C5A C9 152.9(11) . . . . ?
C6A C4 C5A C4A 116.8(13) . . . . ?
C6A C4 C4A C5 -5.0(11) . . . . ?
C6A C4 C4A C9 -131.0(14) . . . . ?
C6A C4 C4A C8 -80.0(18) . . . . ?
C6A C4 C4A C5A -57(2) . . . . ?
C6A C4 C4A C9A 43.5(18) . . . . ?
C6A C5A C4A C5 -11.0(11) . . . . ?
C6A C5A C4A C4 92(3) . . . . ?
C6A C5A C4A C9 -167.1(19) . . . . ?
C6A C5A C4A C8 -109.2(11) . . . . ?
C6A C5A C4A C9A 0.0 . . . . ?
C5A C5 C4 C9 53(3) . . . . ?
C5A C5 C4 C6A -109(4) . . . . ?
C5A C5 C4 C4A 88(3) . . . . ?
C5A C5 C7A C6 109(3) . . . . ?
C5A C5 C7A C8A 34(3) . . . . ?
C5A C5 C7A C6A -121(5) . . . . ?
C5A C4 C9 C8 39(2) . . . . ?
C5A C4 C9 C4A 106(3) . . . . ?
C5A C4 C6A C6 -48(2) . . . . ?
C5A C4 C6A C7A -120(2) . . . . ?
C5A C4 C4A C5 52(3) . . . . ?
C5A C4 C4A C9 -74(3) . . . . ?
C5A C4 C4A C8 -23(4) . . . . ?
C5A C4 C4A C9A 100(3) . . . . ?
C5A C9 C8 C7 13.1(8) . . . . ?
C5A C9 C8 C4A 67.8(14) . . . . ?
C5A C9 C4A C5 -13.1(13) . . . . ?
C5A C9 C4A C4 21.1(11) . . . . ?
C5A C9 C4A C8 -106.0(7) . . . . ?
C5A C9 C4A C9A -144(4) . . . . ?
C5A C4A C9A C8A 0.0 . . . . ?
C4A C5 C4 C9 -34.8(9) . . . . ?
C4A C5 C4 C6A 163(4) . . . . ?
C4A C5 C4 C5A -88(3) . . . . ?
C4A C5 C7A C6 85.9(7) . . . . ?
C4A C5 C7A C8A 11.2(12) . . . . ?
C4A C5 C7A C6A -143(4) . . . . ?
C4A C5 C5A C4 67(3) . . . . ?
C4A C5 C5A C9 -20.4(19) . . . . ?
C4A C5 C5A C6A 145(3) . . . . ?
C4A C4 C9 C8 -66.7(15) . . . . ?
C4A C4 C9 C5A -106(3) . . . . ?
C4A C4 C6A C6 31.2(17) . . . . ?
C4A C4 C6A C7A -40.7(18) . . . . ?
C4A C4 C6A C5A 80(2) . . . . ?
C4A C4 C5A C5 -100(2) . . . . ?
C4A C4 C5A C9 36.1(12) . . . . ?
C4A C4 C5A C6A -116.8(13) . . . . ?
C4A C9 C8 C7 -54.7(13) . . . . ?
C4A C9 C5A C5 35(3) . . . . ?
C4A C9 C5A C4 -66(3) . . . . ?
C4A C9 C5A C6A 26(4) . . . . ?
C4A C8 C7 C6 -26.6(7) . . . . ?
C9A C8A C7A C6 -55.6(7) . . . . ?
C9A C8A C7A C5 -9.0(10) . . . . ?
C9A C8A C7A C6A 0.0 . . . . ?

loop_
_twin_individual_id
_twin_individual_mass_fraction_refined
1 0.90979
2 0.09021
